data_7244262
loop_
_publ_author_name
'Sun, Zhen-Zhou'
'Zhu, Ning'
'Pan, Xun'
'Hu, Fu-Zhen'
'Wang, Guo'
'Yang, Yu-Ping'
'Qiu, Qi-Ming'
'Li, Zhong-Feng'
'Xin, Xiu-Lan'
'Liu, Jian-Ming'
'Li, Xiao-Qi'
'Jin, Qiong-Hua'
'Ren, Zhi-Gang'
'Zhou, Qing-Li'

_publ_section_title
;
 Designing luminescent diimine-Cu(i)--phosphine complexes by tuning
 N-ligand and counteranions: correlation of weak interactions,
 luminescence and THz absorption spectra
;
_journal_name_full CrystEngComm
_journal_paper_doi 10.1039/D1CE01574E
_journal_year 2022
_chemical_formula_moiety 'C43 H36 Cu N4 P2, Cl O4'
_chemical_formula_sum 'C43 H36 Cl Cu N4 O4.01 P2'
_chemical_formula_weight 833.85
_space_group_crystal_system triclinic
_space_group_IT_number 2
_space_group_name_Hall '-P 1'
_space_group_name_H-M_alt 'P -1'
_atom_sites_solution_hydrogens geom
_audit_creation_date 2021-10-22
_audit_creation_method
;
Olex2 1.3
(compiled 2020.11.12 svn.r5f609507 for OlexSys, GUI svn.r6226)
;
_audit_update_record
;
2021-11-18 deposited with the CCDC.	2022-01-04 downloaded from the CCDC.
;
_cell_angle_alpha 88.186(2)
_cell_angle_beta 73.7570(10)
_cell_angle_gamma 87.479(2)
_cell_formula_units_Z 2
_cell_length_a 11.7400(11)
_cell_length_b 12.5965(13)
_cell_length_c 13.7194(14)
_cell_measurement_reflns_used 2778
_cell_measurement_temperature 298(2)
_cell_measurement_theta_max 27.781
_cell_measurement_theta_min 2.383
_cell_volume 1945.6(3)
_computing_cell_refinement 'Bruker SMART'
_computing_data_collection 'Bruker SMART'
_computing_data_reduction 'Bruker SHELXTL'
_computing_molecular_graphics 'Olex2 1.3 (Dolomanov et al., 2009)'
_computing_publication_material 'Olex2 1.3 (Dolomanov et al., 2009)'
_computing_structure_refinement 'SHELXL 2018/3 (Sheldrick, 2015)'
_computing_structure_solution 'SHELXS-97 (Sheldrick, 1990)'
_diffrn_ambient_temperature 298.15
_diffrn_measured_fraction_theta_full 0.984
_diffrn_measured_fraction_theta_max 0.984
_diffrn_measurement_device_type 'CCD area detector'
_diffrn_measurement_method 'phi and omega scans'
_diffrn_radiation_type MoK\a
_diffrn_radiation_wavelength 0.71073
_diffrn_reflns_av_R_equivalents 0.0392
_diffrn_reflns_av_unetI/netI 0.0718
_diffrn_reflns_Laue_measured_fraction_full 0.984
_diffrn_reflns_Laue_measured_fraction_max 0.984
_diffrn_reflns_limit_h_max 13
_diffrn_reflns_limit_h_min -8
_diffrn_reflns_limit_k_max 14
_diffrn_reflns_limit_k_min -14
_diffrn_reflns_limit_l_max 16
_diffrn_reflns_limit_l_min -16
_diffrn_reflns_number 10031
_diffrn_reflns_point_group_measured_fraction_full 0.984
_diffrn_reflns_point_group_measured_fraction_max 0.984
_diffrn_reflns_theta_full 25.017
_diffrn_reflns_theta_max 25.017
_diffrn_reflns_theta_min 2.382
_exptl_absorpt_coefficient_mu 0.761
_exptl_absorpt_correction_T_max 0.9210
_exptl_absorpt_correction_T_min 0.7355
_exptl_absorpt_correction_type multi-scan
_exptl_absorpt_process_details sadabs
_exptl_crystal_colour 'clear yellowish yellow'
_exptl_crystal_colour_lustre clear
_exptl_crystal_colour_modifier yellowish
_exptl_crystal_colour_primary yellow
_exptl_crystal_density_diffrn 1.423
_exptl_crystal_density_method 'not measured'
_exptl_crystal_description block
_exptl_crystal_F_000 860
_exptl_crystal_size_max 0.43
_exptl_crystal_size_mid 0.18
_exptl_crystal_size_min 0.11
_refine_diff_density_max 0.723
_refine_diff_density_min -0.483
_refine_diff_density_rms 0.067
_refine_ls_extinction_method none
_refine_ls_goodness_of_fit_ref 1.051
_refine_ls_hydrogen_treatment constr
_refine_ls_matrix_type full
_refine_ls_number_parameters 496
_refine_ls_number_reflns 6755
_refine_ls_number_restraints 0
_refine_ls_restrained_S_all 1.051
_refine_ls_R_factor_all 0.0870
_refine_ls_R_factor_gt 0.0632
_refine_ls_shift/su_max 0.001
_refine_ls_shift/su_mean 0.000
_refine_ls_structure_factor_coef Fsqd
_refine_ls_weighting_details 'w=1/[\s^2^(Fo^2^)+(0.0708P)^2^+0.6287P] where P=(Fo^2^+2Fc^2^)/3'
_refine_ls_weighting_scheme calc
_refine_ls_wR_factor_gt 0.1504
_refine_ls_wR_factor_ref 0.1597
_reflns_Friedel_coverage 0.000
_reflns_number_gt 4758
_reflns_number_total 6755
_reflns_threshold_expression 'I > 2\s(I)'
_cod_data_source_file d1ce01574e2.cif
_cod_data_source_block 1909245d
_cod_database_code 7244262
_shelx_shelxl_version_number 2018/3
_shelx_space_group_comment
;
The symmetry employed for this shelxl refinement is uniquely defined
by the following loop, which should always be used as a source of
symmetry information in preference to the above space-group names.
They are only intended as comments.
;
_shelx_estimated_absorpt_t_max 0.921
_shelx_estimated_absorpt_t_min 0.736
_olex2_refinement_description
;
1. Fixed Uiso
 At 1.2 times of:
  All C(H) groups, All C(H,H) groups
2.a Secondary CH2 refined with riding coordinates:
 C1(H1A,H1B), C2(H2A,H2B)
2.b Aromatic/amide H refined with riding coordinates:
 C4(H4), C5(H5), C6(H6), C7(H7), C9(H9), C10(H10), C11(H11), C12(H12),
 C13(H13), C15(H15), C16(H16), C17(H17), C18(H18), C19(H19), C21(H21), C22(H22),
  C23(H23), C24(H24), C25(H25), C27(H27), C28(H28), C29(H29), C30(H30),
 C31(H31), C32(H32), C33(H33), C34(H34), C39(H39), C40(H40), C41(H41), C42(H42),
  C43(H43)
;
_olex2_submission_special_instructions 'No special instructions were received'

loop_
_space_group_symop_operation_xyz
'x, y, z'
'-x, -y, -z'

loop_
_atom_site_label
_atom_site_type_symbol
_atom_site_fract_x
_atom_site_fract_y
_atom_site_fract_z
_atom_site_U_iso_or_equiv
_atom_site_adp_type
_atom_site_occupancy
_atom_site_site_symmetry_order
_atom_site_calc_flag
_atom_site_refinement_flags_posn
_atom_site_refinement_flags_adp
_atom_site_refinement_flags_occupancy
_atom_site_disorder_assembly
_atom_site_disorder_group
Cu1 Cu 0.81126(5) 0.73787(4) 0.18893(4) 0.0440(2) Uani 1 1 d . . . . .
P1 P 0.73627(10) 0.66000(9) 0.34052(8) 0.0406(3) Uani 1 1 d . . . . .
P2 P 0.75780(11) 0.90880(9) 0.21246(8) 0.0438(3) Uani 1 1 d . . . . .
N1 N 0.6286(3) 0.8547(3) 0.4052(2) 0.0406(8) Uani 1 1 d . . . . .
N2 N 0.6407(4) 0.8414(3) 0.5689(3) 0.0602(11) Uani 1 1 d . . . . .
N3 N 0.9729(3) 0.7054(3) 0.0865(3) 0.0444(9) Uani 1 1 d . . . . .
N4 N 0.7538(3) 0.6800(3) 0.0727(3) 0.0472(9) Uani 1 1 d . . . . .
C1 C 0.6047(4) 0.7428(3) 0.4081(3) 0.0415(10) Uani 1 1 d . . . . .
H1A H 0.540752 0.733072 0.377618 0.050 Uiso 1 1 calc R U . . .
H1B H 0.578305 0.718513 0.478378 0.050 Uiso 1 1 calc R U . . .
C2 C 0.6190(4) 0.9155(4) 0.3173(3) 0.0458(11) Uani 1 1 d . . . . .
H2A H 0.599264 0.989046 0.335947 0.055 Uiso 1 1 calc R U . . .
H2B H 0.554891 0.888955 0.294202 0.055 Uiso 1 1 calc R U . . .
C3 C 0.6469(4) 0.9037(4) 0.4885(3) 0.0446(11) Uani 1 1 d . . . . .
C4 C 0.6699(4) 1.0100(4) 0.4874(4) 0.0606(14) Uani 1 1 d . . . . .
H4 H 0.671815 1.052274 0.430153 0.073 Uiso 1 1 calc R U . . .
C5 C 0.6899(5) 1.0527(5) 0.5707(4) 0.0712(16) Uani 1 1 d . . . . .
H5 H 0.705655 1.124392 0.571175 0.085 Uiso 1 1 calc R U . . .
C6 C 0.6866(5) 0.9892(6) 0.6531(4) 0.0757(17) Uani 1 1 d . . . . .
H6 H 0.701105 1.016163 0.710636 0.091 Uiso 1 1 calc R U . . .
C7 C 0.6618(5) 0.8863(5) 0.6496(4) 0.0755(17) Uani 1 1 d . . . . .
H7 H 0.658996 0.843534 0.706637 0.091 Uiso 1 1 calc R U . . .
C8 C 0.6726(4) 0.5295(4) 0.3432(3) 0.0465(11) Uani 1 1 d . . . . .
C9 C 0.5859(4) 0.5191(4) 0.2947(4) 0.0584(13) Uani 1 1 d . . . . .
H9 H 0.556194 0.578651 0.266773 0.070 Uiso 1 1 calc R U . . .
C10 C 0.5432(5) 0.4209(6) 0.2874(5) 0.0779(18) Uani 1 1 d . . . . .
H10 H 0.484681 0.414334 0.254422 0.094 Uiso 1 1 calc R U . . .
C11 C 0.5858(7) 0.3331(5) 0.3278(5) 0.088(2) Uani 1 1 d . . . . .
H11 H 0.556802 0.266703 0.322290 0.105 Uiso 1 1 calc R U . . .
C12 C 0.6695(6) 0.3427(5) 0.3756(5) 0.0853(19) Uani 1 1 d . . . . .
H12 H 0.698439 0.282541 0.403283 0.102 Uiso 1 1 calc R U . . .
C13 C 0.7134(5) 0.4403(4) 0.3844(4) 0.0652(14) Uani 1 1 d . . . . .
H13 H 0.771055 0.445761 0.418487 0.078 Uiso 1 1 calc R U . . .
C14 C 0.8228(4) 0.6460(4) 0.4306(3) 0.0437(11) Uani 1 1 d . . . . .
C15 C 0.7721(5) 0.6168(5) 0.5314(4) 0.0649(15) Uani 1 1 d . . . . .
H15 H 0.691914 0.602147 0.553722 0.078 Uiso 1 1 calc R U . . .
C16 C 0.8392(5) 0.6097(5) 0.5973(4) 0.0746(17) Uani 1 1 d . . . . .
H16 H 0.803624 0.590866 0.664682 0.090 Uiso 1 1 calc R U . . .
C17 C 0.9568(5) 0.6293(5) 0.5679(4) 0.0693(15) Uani 1 1 d . . . . .
H17 H 1.001452 0.623603 0.614282 0.083 Uiso 1 1 calc R U . . .
C18 C 1.0083(5) 0.6576(4) 0.4689(4) 0.0675(15) Uani 1 1 d . . . . .
H18 H 1.088583 0.672205 0.447856 0.081 Uiso 1 1 calc R U . . .
C19 C 0.9426(4) 0.6647(4) 0.3997(4) 0.0502(12) Uani 1 1 d . . . . .
H19 H 0.979078 0.682199 0.332157 0.060 Uiso 1 1 calc R U . . .
C20 C 0.8582(4) 0.9918(4) 0.2526(3) 0.0454(11) Uani 1 1 d . . . . .
C21 C 0.9263(4) 0.9451(4) 0.3099(4) 0.0571(13) Uani 1 1 d . . . . .
H21 H 0.922003 0.872441 0.323830 0.069 Uiso 1 1 calc R U . . .
C22 C 0.9998(5) 1.0025(5) 0.3466(4) 0.0710(16) Uani 1 1 d . . . . .
H22 H 1.043603 0.969586 0.386692 0.085 Uiso 1 1 calc R U . . .
C23 C 1.0090(6) 1.1076(5) 0.3247(5) 0.0863(19) Uani 1 1 d . . . . .
H23 H 1.059992 1.146949 0.349053 0.104 Uiso 1 1 calc R U . . .
C24 C 0.9438(6) 1.1557(5) 0.2673(6) 0.095(2) Uani 1 1 d . . . . .
H24 H 0.950177 1.228243 0.252861 0.114 Uiso 1 1 calc R U . . .
C25 C 0.8688(5) 1.0989(4) 0.2303(4) 0.0730(16) Uani 1 1 d . . . . .
H25 H 0.825220 1.132483 0.190343 0.088 Uiso 1 1 calc R U . . .
C26 C 0.7198(5) 0.9810(4) 0.1098(3) 0.0561(13) Uani 1 1 d . . . . .
C27 C 0.6193(6) 1.0429(5) 0.1203(5) 0.0808(18) Uani 1 1 d . . . . .
H27 H 0.567464 1.053017 0.184599 0.097 Uiso 1 1 calc R U . . .
C28 C 0.5932(8) 1.0912(6) 0.0362(6) 0.105(3) Uani 1 1 d . . . . .
H28 H 0.523745 1.132550 0.044239 0.126 Uiso 1 1 calc R U . . .
C29 C 0.6683(10) 1.0780(7) -0.0567(6) 0.114(3) Uani 1 1 d . . . . .
H29 H 0.651109 1.110923 -0.112798 0.136 Uiso 1 1 calc R U . . .
C30 C 0.7682(10) 1.0174(7) -0.0690(5) 0.115(3) Uani 1 1 d . . . . .
H30 H 0.819588 1.008482 -0.133703 0.138 Uiso 1 1 calc R U . . .
C31 C 0.7949(6) 0.9687(5) 0.0132(4) 0.0864(19) Uani 1 1 d . . . . .
H31 H 0.864263 0.926902 0.003685 0.104 Uiso 1 1 calc R U . . .
C32 C 1.0810(5) 0.7222(4) 0.0904(4) 0.0595(13) Uani 1 1 d . . . . .
H32 H 1.090473 0.757676 0.145909 0.071 Uiso 1 1 calc R U . . .
C33 C 1.1818(5) 0.6896(5) 0.0158(5) 0.0740(16) Uani 1 1 d . . . . .
H33 H 1.256831 0.704066 0.021003 0.089 Uiso 1 1 calc R U . . .
C34 C 1.1696(5) 0.6362(5) -0.0648(4) 0.0727(16) Uani 1 1 d . . . . .
H34 H 1.236519 0.612146 -0.114367 0.087 Uiso 1 1 calc R U . . .
C35 C 1.0581(5) 0.6178(4) -0.0731(3) 0.0544(13) Uani 1 1 d . . . . .
C36 C 0.9611(4) 0.6548(3) 0.0037(3) 0.0441(11) Uani 1 1 d . . . . .
C37 C 0.8441(4) 0.6407(3) -0.0022(3) 0.0418(10) Uani 1 1 d . . . . .
C38 C 0.8260(5) 0.5883(4) -0.0854(3) 0.0554(13) Uani 1 1 d . . . . .
C39 C 0.7083(6) 0.5790(5) -0.0876(4) 0.0728(17) Uani 1 1 d . . . . .
H39 H 0.692047 0.543338 -0.140284 0.087 Uiso 1 1 calc R U . . .
C40 C 0.6191(6) 0.6213(5) -0.0141(4) 0.0739(16) Uani 1 1 d . . . . .
H40 H 0.541004 0.616912 -0.016317 0.089 Uiso 1 1 calc R U . . .
C41 C 0.6448(5) 0.6719(4) 0.0657(4) 0.0625(14) Uani 1 1 d . . . . .
H41 H 0.582201 0.701294 0.116236 0.075 Uiso 1 1 calc R U . . .
C42 C 1.0358(6) 0.5609(4) -0.1540(3) 0.0684(16) Uani 1 1 d . . . . .
H42 H 1.099510 0.532492 -0.204155 0.082 Uiso 1 1 calc R U . . .
C43 C 0.9250(6) 0.5478(4) -0.1592(4) 0.0672(16) Uani 1 1 d . . . . .
H43 H 0.913619 0.510894 -0.213115 0.081 Uiso 1 1 calc R U . . .
Cl1 Cl 0.31843(13) 0.69779(12) 0.26543(12) 0.0721(4) Uani 1 1 d . . . . .
O3 O 0.2152(3) 0.7608(4) 0.2693(3) 0.0970(14) Uani 1 1 d . . . . .
O2 O 0.4155(3) 0.7626(3) 0.2471(3) 0.0888(13) Uani 1 1 d . . . . .
O1 O 0.3124(5) 0.6582(6) 0.3661(5) 0.163(3) Uani 1 1 d . . . . .
O4 O 0.3403(7) 0.6249(6) 0.1983(8) 0.251(5) Uani 1 1 d . . . . .

loop_
_atom_site_aniso_label
_atom_site_aniso_U_11
_atom_site_aniso_U_22
_atom_site_aniso_U_33
_atom_site_aniso_U_23
_atom_site_aniso_U_13
_atom_site_aniso_U_12
Cu1 0.0487(4) 0.0470(4) 0.0326(3) -0.0085(2) -0.0041(2) -0.0044(3)
P1 0.0413(7) 0.0428(7) 0.0350(6) -0.0023(5) -0.0056(5) -0.0031(5)
P2 0.0513(7) 0.0432(7) 0.0353(6) -0.0021(5) -0.0092(5) -0.0032(6)
N1 0.047(2) 0.040(2) 0.0331(18) -0.0068(15) -0.0080(16) 0.0009(17)
N2 0.067(3) 0.072(3) 0.044(2) -0.003(2) -0.020(2) -0.006(2)
N3 0.042(2) 0.044(2) 0.042(2) -0.0020(17) -0.0029(17) -0.0047(18)
N4 0.046(2) 0.055(3) 0.039(2) -0.0089(18) -0.0078(18) -0.0059(19)
C1 0.041(2) 0.049(3) 0.033(2) -0.0042(19) -0.0076(19) -0.004(2)
C2 0.047(3) 0.048(3) 0.040(2) -0.004(2) -0.009(2) 0.001(2)
C3 0.033(2) 0.055(3) 0.042(2) -0.012(2) -0.004(2) 0.000(2)
C4 0.063(3) 0.064(4) 0.048(3) -0.018(2) -0.003(3) -0.004(3)
C5 0.069(4) 0.071(4) 0.068(4) -0.032(3) -0.007(3) -0.006(3)
C6 0.068(4) 0.102(5) 0.062(4) -0.040(4) -0.023(3) -0.001(4)
C7 0.083(4) 0.104(5) 0.045(3) -0.011(3) -0.025(3) 0.001(4)
C8 0.045(3) 0.041(3) 0.045(2) -0.004(2) 0.002(2) -0.005(2)
C9 0.054(3) 0.057(3) 0.060(3) -0.011(2) -0.007(3) -0.011(3)
C10 0.065(4) 0.085(5) 0.077(4) -0.023(3) -0.002(3) -0.028(4)
C11 0.089(5) 0.062(4) 0.089(5) -0.017(4) 0.018(4) -0.034(4)
C12 0.098(5) 0.050(4) 0.092(5) 0.011(3) -0.002(4) -0.012(4)
C13 0.063(3) 0.055(3) 0.070(3) 0.005(3) -0.006(3) -0.008(3)
C14 0.038(2) 0.048(3) 0.041(2) 0.000(2) -0.006(2) 0.002(2)
C15 0.050(3) 0.093(4) 0.050(3) 0.014(3) -0.013(3) 0.001(3)
C16 0.067(4) 0.111(5) 0.044(3) 0.007(3) -0.014(3) 0.011(3)
C17 0.069(4) 0.080(4) 0.068(4) 0.001(3) -0.036(3) 0.003(3)
C18 0.051(3) 0.073(4) 0.082(4) 0.007(3) -0.025(3) -0.007(3)
C19 0.047(3) 0.048(3) 0.050(3) 0.001(2) -0.005(2) 0.002(2)
C20 0.046(3) 0.042(3) 0.045(2) -0.005(2) -0.008(2) 0.001(2)
C21 0.060(3) 0.045(3) 0.068(3) -0.003(2) -0.022(3) 0.000(3)
C22 0.066(4) 0.071(4) 0.088(4) -0.006(3) -0.041(3) -0.005(3)
C23 0.085(5) 0.069(4) 0.117(5) -0.018(4) -0.044(4) -0.020(4)
C24 0.119(6) 0.045(4) 0.144(6) 0.008(4) -0.073(5) -0.022(4)
C25 0.087(4) 0.052(3) 0.093(4) 0.008(3) -0.046(4) -0.010(3)
C26 0.073(4) 0.055(3) 0.044(3) 0.002(2) -0.022(3) -0.010(3)
C27 0.088(5) 0.089(5) 0.068(4) 0.020(3) -0.027(3) -0.005(4)
C28 0.126(6) 0.092(5) 0.122(6) 0.048(5) -0.080(6) -0.022(5)
C29 0.194(10) 0.092(6) 0.080(5) 0.037(5) -0.077(7) -0.053(6)
C30 0.203(10) 0.096(6) 0.047(4) 0.009(4) -0.035(5) -0.019(6)
C31 0.119(5) 0.088(5) 0.045(3) 0.006(3) -0.011(3) -0.007(4)
C32 0.050(3) 0.059(3) 0.067(3) -0.002(3) -0.011(3) -0.009(3)
C33 0.049(3) 0.072(4) 0.093(5) 0.012(3) -0.007(3) -0.010(3)
C34 0.065(4) 0.067(4) 0.063(4) 0.012(3) 0.018(3) 0.006(3)
C35 0.061(3) 0.046(3) 0.043(3) 0.008(2) 0.004(2) 0.007(2)
C36 0.056(3) 0.038(3) 0.032(2) 0.0007(19) -0.002(2) 0.000(2)
C37 0.057(3) 0.034(2) 0.034(2) -0.0001(19) -0.011(2) -0.004(2)
C38 0.084(4) 0.045(3) 0.035(2) -0.003(2) -0.014(3) 0.002(3)
C39 0.104(5) 0.068(4) 0.058(3) -0.011(3) -0.040(4) -0.015(4)
C40 0.075(4) 0.087(5) 0.069(4) -0.012(3) -0.031(3) -0.014(3)
C41 0.053(3) 0.082(4) 0.051(3) -0.012(3) -0.011(3) -0.007(3)
C42 0.101(5) 0.054(3) 0.031(3) -0.003(2) 0.009(3) 0.023(3)
C43 0.109(5) 0.052(3) 0.037(3) -0.010(2) -0.016(3) 0.012(3)
Cl1 0.0634(9) 0.0677(10) 0.0878(10) 0.0035(8) -0.0247(8) -0.0103(8)
O3 0.057(2) 0.137(4) 0.100(3) 0.023(3) -0.031(2) 0.003(3)
O2 0.064(3) 0.092(3) 0.108(3) -0.025(2) -0.018(2) -0.007(2)
O1 0.105(4) 0.216(7) 0.151(5) 0.101(5) -0.020(4) 0.018(4)
O4 0.214(8) 0.188(7) 0.416(13) -0.211(9) -0.182(9) 0.047(6)

loop_
_atom_type_symbol
_atom_type_description
_atom_type_scat_dispersion_real
_atom_type_scat_dispersion_imag
_atom_type_scat_source
C C 0.0033 0.0016 'International Tables Vol C Tables 4.2.6.8 and 6.1.1.4'
H H 0.0000 0.0000 'International Tables Vol C Tables 4.2.6.8 and 6.1.1.4'
Cl Cl 0.1484 0.1585 'International Tables Vol C Tables 4.2.6.8 and 6.1.1.4'
Cu Cu 0.3201 1.2651 'International Tables Vol C Tables 4.2.6.8 and 6.1.1.4'
N N 0.0061 0.0033 'International Tables Vol C Tables 4.2.6.8 and 6.1.1.4'
O O 0.0106 0.0060 'International Tables Vol C Tables 4.2.6.8 and 6.1.1.4'
P P 0.1023 0.0942 'International Tables Vol C Tables 4.2.6.8 and 6.1.1.4'

loop_
_geom_angle_atom_site_label_1
_geom_angle_atom_site_label_2
_geom_angle_atom_site_label_3
_geom_angle
_geom_angle_site_symmetry_1
_geom_angle_site_symmetry_3
_geom_angle_publ_flag
P2 Cu1 P1 104.67(5) . . ?
N3 Cu1 P1 127.51(11) . . ?
N3 Cu1 P2 116.18(10) . . ?
N3 Cu1 N4 80.70(15) . . ?
N4 Cu1 P1 115.06(10) . . ?
N4 Cu1 P2 110.46(12) . . ?
C1 P1 Cu1 106.89(14) . . ?
C8 P1 Cu1 117.53(15) . . ?
C8 P1 C1 101.9(2) . . ?
C14 P1 Cu1 120.53(14) . . ?
C14 P1 C1 103.48(19) . . ?
C14 P1 C8 104.1(2) . . ?
C2 P2 Cu1 107.13(15) . . ?
C20 P2 Cu1 116.96(16) . . ?
C20 P2 C2 104.5(2) . . ?
C26 P2 Cu1 117.28(17) . . ?
C26 P2 C2 103.7(2) . . ?
C26 P2 C20 105.8(2) . . ?
C2 N1 C1 117.2(3) . . ?
C3 N1 C1 121.3(3) . . ?
C3 N1 C2 121.1(4) . . ?
C3 N2 C7 116.5(5) . . ?
C32 N3 Cu1 130.8(3) . . ?
C32 N3 C36 117.4(4) . . ?
C36 N3 Cu1 111.8(3) . . ?
C37 N4 Cu1 112.0(3) . . ?
C41 N4 Cu1 129.5(3) . . ?
C41 N4 C37 118.4(4) . . ?
P1 C1 H1A 109.0 . . ?
P1 C1 H1B 109.0 . . ?
N1 C1 P1 112.9(3) . . ?
N1 C1 H1A 109.0 . . ?
N1 C1 H1B 109.0 . . ?
H1A C1 H1B 107.8 . . ?
P2 C2 H2A 109.2 . . ?
P2 C2 H2B 109.2 . . ?
N1 C2 P2 112.2(3) . . ?
N1 C2 H2A 109.2 . . ?
N1 C2 H2B 109.2 . . ?
H2A C2 H2B 107.9 . . ?
N2 C3 N1 115.4(4) . . ?
N2 C3 C4 122.3(4) . . ?
C4 C3 N1 122.3(4) . . ?
C3 C4 H4 120.3 . . ?
C5 C4 C3 119.4(5) . . ?
C5 C4 H4 120.3 . . ?
C4 C5 H5 120.5 . . ?
C6 C5 C4 119.0(6) . . ?
C6 C5 H5 120.5 . . ?
C5 C6 H6 120.8 . . ?
C7 C6 C5 118.5(5) . . ?
C7 C6 H6 120.8 . . ?
N2 C7 C6 124.3(5) . . ?
N2 C7 H7 117.9 . . ?
C6 C7 H7 117.9 . . ?
C9 C8 P1 118.3(4) . . ?
C13 C8 P1 123.1(4) . . ?
C13 C8 C9 118.4(5) . . ?
C8 C9 H9 120.0 . . ?
C10 C9 C8 120.1(5) . . ?
C10 C9 H9 120.0 . . ?
C9 C10 H10 119.7 . . ?
C11 C10 C9 120.6(6) . . ?
C11 C10 H10 119.7 . . ?
C10 C11 H11 120.2 . . ?
C12 C11 C10 119.7(6) . . ?
C12 C11 H11 120.2 . . ?
C11 C12 H12 119.6 . . ?
C11 C12 C13 120.9(6) . . ?
C13 C12 H12 119.6 . . ?
C8 C13 C12 120.3(6) . . ?
C8 C13 H13 119.8 . . ?
C12 C13 H13 119.8 . . ?
C15 C14 P1 121.9(4) . . ?
C19 C14 P1 119.9(3) . . ?
C19 C14 C15 118.3(4) . . ?
C14 C15 H15 119.9 . . ?
C16 C15 C14 120.1(5) . . ?
C16 C15 H15 119.9 . . ?
C15 C16 H16 119.0 . . ?
C15 C16 C17 122.0(5) . . ?
C17 C16 H16 119.0 . . ?
C16 C17 H17 120.7 . . ?
C16 C17 C18 118.7(5) . . ?
C18 C17 H17 120.7 . . ?
C17 C18 H18 119.6 . . ?
C17 C18 C19 120.7(5) . . ?
C19 C18 H18 119.6 . . ?
C14 C19 H19 119.9 . . ?
C18 C19 C14 120.2(4) . . ?
C18 C19 H19 119.9 . . ?
C21 C20 P2 117.9(4) . . ?
C21 C20 C25 118.1(4) . . ?
C25 C20 P2 124.0(4) . . ?
C20 C21 H21 119.2 . . ?
C22 C21 C20 121.5(5) . . ?
C22 C21 H21 119.2 . . ?
C21 C22 H22 120.1 . . ?
C23 C22 C21 119.8(5) . . ?
C23 C22 H22 120.1 . . ?
C22 C23 H23 120.0 . . ?
C22 C23 C24 120.0(5) . . ?
C24 C23 H23 120.0 . . ?
C23 C24 H24 119.6 . . ?
C23 C24 C25 120.8(6) . . ?
C25 C24 H24 119.6 . . ?
C20 C25 H25 120.1 . . ?
C24 C25 C20 119.7(5) . . ?
C24 C25 H25 120.1 . . ?
C27 C26 P2 124.4(4) . . ?
C27 C26 C31 117.8(5) . . ?
C31 C26 P2 117.7(5) . . ?
C26 C27 H27 119.6 . . ?
C26 C27 C28 120.8(7) . . ?
C28 C27 H27 119.6 . . ?
C27 C28 H28 120.0 . . ?
C29 C28 C27 119.9(8) . . ?
C29 C28 H28 120.0 . . ?
C28 C29 H29 119.8 . . ?
C28 C29 C30 120.3(7) . . ?
C30 C29 H29 119.8 . . ?
C29 C30 H30 119.8 . . ?
C29 C30 C31 120.4(8) . . ?
C31 C30 H30 119.8 . . ?
C26 C31 H31 119.7 . . ?
C30 C31 C26 120.7(7) . . ?
C30 C31 H31 119.7 . . ?
N3 C32 H32 118.4 . . ?
N3 C32 C33 123.1(5) . . ?
C33 C32 H32 118.4 . . ?
C32 C33 H33 120.4 . . ?
C34 C33 C32 119.2(5) . . ?
C34 C33 H33 120.4 . . ?
C33 C34 H34 120.1 . . ?
C33 C34 C35 119.9(5) . . ?
C35 C34 H34 120.1 . . ?
C34 C35 C36 117.7(5) . . ?
C34 C35 C42 124.2(5) . . ?
C36 C35 C42 118.1(5) . . ?
N3 C36 C35 122.6(4) . . ?
N3 C36 C37 117.2(4) . . ?
C35 C36 C37 120.2(4) . . ?
N4 C37 C36 117.7(4) . . ?
N4 C37 C38 122.3(4) . . ?
C38 C37 C36 119.9(4) . . ?
C39 C38 C37 117.0(5) . . ?
C43 C38 C37 118.6(5) . . ?
C43 C38 C39 124.3(5) . . ?
C38 C39 H39 119.9 . . ?
C40 C39 C38 120.1(5) . . ?
C40 C39 H39 119.9 . . ?
C39 C40 H40 120.4 . . ?
C39 C40 C41 119.2(5) . . ?
C41 C40 H40 120.4 . . ?
N4 C41 C40 122.9(5) . . ?
N4 C41 H41 118.6 . . ?
C40 C41 H41 118.6 . . ?
C35 C42 H42 119.3 . . ?
C43 C42 C35 121.3(5) . . ?
C43 C42 H42 119.3 . . ?
C38 C43 H43 119.2 . . ?
C42 C43 C38 121.7(5) . . ?
C42 C43 H43 119.2 . . ?
O3 Cl1 O1 108.7(3) . . ?
O2 Cl1 O3 109.4(3) . . ?
O2 Cl1 O1 100.9(3) . . ?
O4 Cl1 O3 114.0(4) . . ?
O4 Cl1 O2 109.2(5) . . ?
O4 Cl1 O1 113.7(6) . . ?

loop_
_geom_bond_atom_site_label_1
_geom_bond_atom_site_label_2
_geom_bond_distance
_geom_bond_site_symmetry_2
_geom_bond_publ_flag
Cu1 P1 2.2327(12) . ?
Cu1 P2 2.2239(14) . ?
Cu1 N3 2.054(4) . ?
Cu1 N4 2.061(3) . ?
P1 C1 1.858(4) . ?
P1 C8 1.831(4) . ?
P1 C14 1.806(4) . ?
P2 C2 1.849(4) . ?
P2 C20 1.815(4) . ?
P2 C26 1.802(5) . ?
N1 C1 1.446(5) . ?
N1 C2 1.436(5) . ?
N1 C3 1.389(5) . ?
N2 C3 1.321(6) . ?
N2 C7 1.346(6) . ?
N3 C32 1.312(6) . ?
N3 C36 1.363(5) . ?
N4 C37 1.342(6) . ?
N4 C41 1.319(6) . ?
C1 H1A 0.9700 . ?
C1 H1B 0.9700 . ?
C2 H2A 0.9700 . ?
C2 H2B 0.9700 . ?
C3 C4 1.376(6) . ?
C4 H4 0.9300 . ?
C4 C5 1.361(7) . ?
C5 H5 0.9300 . ?
C5 C6 1.356(8) . ?
C6 H6 0.9300 . ?
C6 C7 1.346(8) . ?
C7 H7 0.9300 . ?
C8 C9 1.376(6) . ?
C8 C13 1.370(7) . ?
C9 H9 0.9300 . ?
C9 C10 1.371(7) . ?
C10 H10 0.9300 . ?
C10 C11 1.360(9) . ?
C11 H11 0.9300 . ?
C11 C12 1.336(9) . ?
C12 H12 0.9300 . ?
C12 C13 1.376(7) . ?
C13 H13 0.9300 . ?
C14 C15 1.389(6) . ?
C14 C19 1.379(6) . ?
C15 H15 0.9300 . ?
C15 C16 1.353(7) . ?
C16 H16 0.9300 . ?
C16 C17 1.357(8) . ?
C17 H17 0.9300 . ?
C17 C18 1.367(7) . ?
C18 H18 0.9300 . ?
C18 C19 1.379(6) . ?
C19 H19 0.9300 . ?
C20 C21 1.373(6) . ?
C20 C25 1.377(6) . ?
C21 H21 0.9300 . ?
C21 C22 1.357(7) . ?
C22 H22 0.9300 . ?
C22 C23 1.350(8) . ?
C23 H23 0.9300 . ?
C23 C24 1.357(8) . ?
C24 H24 0.9300 . ?
C24 C25 1.369(7) . ?
C25 H25 0.9300 . ?
C26 C27 1.360(8) . ?
C26 C31 1.380(8) . ?
C27 H27 0.9300 . ?
C27 C28 1.391(8) . ?
C28 H28 0.9300 . ?
C28 C29 1.342(11) . ?
C29 H29 0.9300 . ?
C29 C30 1.343(11) . ?
C30 H30 0.9300 . ?
C30 C31 1.373(9) . ?
C31 H31 0.9300 . ?
C32 H32 0.9300 . ?
C32 C33 1.387(8) . ?
C33 H33 0.9300 . ?
C33 C34 1.356(8) . ?
C34 H34 0.9300 . ?
C34 C35 1.375(7) . ?
C35 C36 1.392(6) . ?
C35 C42 1.430(7) . ?
C36 C37 1.417(6) . ?
C37 C38 1.407(6) . ?
C38 C39 1.401(8) . ?
C38 C43 1.399(7) . ?
C39 H39 0.9300 . ?
C39 C40 1.338(8) . ?
C40 H40 0.9300 . ?
C40 C41 1.394(7) . ?
C41 H41 0.9300 . ?
C42 H42 0.9300 . ?
C42 C43 1.340(8) . ?
C43 H43 0.9300 . ?
Cl1 O3 1.408(4) . ?
Cl1 O2 1.391(4) . ?
Cl1 O1 1.438(5) . ?
Cl1 O4 1.287(6) . ?

loop_
_geom_torsion_atom_site_label_1
_geom_torsion_atom_site_label_2
_geom_torsion_atom_site_label_3
_geom_torsion_atom_site_label_4
_geom_torsion
_geom_torsion_site_symmetry_1
_geom_torsion_site_symmetry_2
_geom_torsion_site_symmetry_3
_geom_torsion_site_symmetry_4
_geom_torsion_publ_flag
Cu1 P1 C1 N1 -48.7(3) . . . . ?
Cu1 P1 C8 C9 -54.3(4) . . . . ?
Cu1 P1 C8 C13 120.6(4) . . . . ?
Cu1 P1 C14 C15 167.6(4) . . . . ?
Cu1 P1 C14 C19 -12.3(5) . . . . ?
Cu1 P2 C2 N1 50.9(3) . . . . ?
Cu1 P2 C20 C21 -29.8(4) . . . . ?
Cu1 P2 C20 C25 151.3(4) . . . . ?
Cu1 P2 C26 C27 130.3(5) . . . . ?
Cu1 P2 C26 C31 -46.5(5) . . . . ?
Cu1 N3 C32 C33 176.3(4) . . . . ?
Cu1 N3 C36 C35 -175.4(3) . . . . ?
Cu1 N3 C36 C37 4.7(5) . . . . ?
Cu1 N4 C37 C36 -6.7(5) . . . . ?
Cu1 N4 C37 C38 174.2(3) . . . . ?
Cu1 N4 C41 C40 -173.6(4) . . . . ?
P1 C8 C9 C10 174.4(4) . . . . ?
P1 C8 C13 C12 -173.8(4) . . . . ?
P1 C14 C15 C16 -178.4(4) . . . . ?
P1 C14 C19 C18 177.9(4) . . . . ?
P2 C20 C21 C22 -177.1(4) . . . . ?
P2 C20 C25 C24 177.5(5) . . . . ?
P2 C26 C27 C28 -176.3(5) . . . . ?
P2 C26 C31 C30 176.9(5) . . . . ?
N1 C3 C4 C5 -178.4(4) . . . . ?
N2 C3 C4 C5 1.6(8) . . . . ?
N3 C32 C33 C34 -1.1(8) . . . . ?
N3 C36 C37 N4 1.4(6) . . . . ?
N3 C36 C37 C38 -179.5(4) . . . . ?
N4 C37 C38 C39 0.4(7) . . . . ?
N4 C37 C38 C43 -178.8(4) . . . . ?
C1 P1 C8 C9 62.2(4) . . . . ?
C1 P1 C8 C13 -123.0(4) . . . . ?
C1 P1 C14 C15 48.4(5) . . . . ?
C1 P1 C14 C19 -131.5(4) . . . . ?
C1 N1 C2 P2 -85.8(4) . . . . ?
C1 N1 C3 N2 -0.1(6) . . . . ?
C1 N1 C3 C4 179.9(4) . . . . ?
C2 P2 C20 C21 88.4(4) . . . . ?
C2 P2 C20 C25 -90.5(5) . . . . ?
C2 P2 C26 C27 12.5(5) . . . . ?
C2 P2 C26 C31 -164.3(4) . . . . ?
C2 N1 C1 P1 84.7(4) . . . . ?
C2 N1 C3 N2 172.6(4) . . . . ?
C2 N1 C3 C4 -7.4(6) . . . . ?
C3 N1 C1 P1 -102.4(4) . . . . ?
C3 N1 C2 P2 101.3(4) . . . . ?
C3 N2 C7 C6 0.9(8) . . . . ?
C3 C4 C5 C6 0.0(8) . . . . ?
C4 C5 C6 C7 -1.0(9) . . . . ?
C5 C6 C7 N2 0.5(10) . . . . ?
C7 N2 C3 N1 178.0(4) . . . . ?
C7 N2 C3 C4 -2.0(7) . . . . ?
C8 P1 C1 N1 -172.6(3) . . . . ?
C8 P1 C14 C15 -57.9(5) . . . . ?
C8 P1 C14 C19 122.2(4) . . . . ?
C8 C9 C10 C11 0.0(8) . . . . ?
C9 C8 C13 C12 1.0(7) . . . . ?
C9 C10 C11 C12 0.4(9) . . . . ?
C10 C11 C12 C13 0.0(10) . . . . ?
C11 C12 C13 C8 -0.7(9) . . . . ?
C13 C8 C9 C10 -0.7(7) . . . . ?
C14 P1 C1 N1 79.5(3) . . . . ?
C14 P1 C8 C9 169.5(4) . . . . ?
C14 P1 C8 C13 -15.6(5) . . . . ?
C14 C15 C16 C17 -0.7(9) . . . . ?
C15 C14 C19 C18 -2.0(7) . . . . ?
C15 C16 C17 C18 0.4(9) . . . . ?
C16 C17 C18 C19 -0.9(9) . . . . ?
C17 C18 C19 C14 1.7(8) . . . . ?
C19 C14 C15 C16 1.5(8) . . . . ?
C20 P2 C2 N1 -73.9(3) . . . . ?
C20 P2 C26 C27 -97.2(5) . . . . ?
C20 P2 C26 C31 86.0(5) . . . . ?
C20 C21 C22 C23 -1.6(9) . . . . ?
C21 C20 C25 C24 -1.5(9) . . . . ?
C21 C22 C23 C24 0.8(10) . . . . ?
C22 C23 C24 C25 -0.4(11) . . . . ?
C23 C24 C25 C20 0.8(11) . . . . ?
C25 C20 C21 C22 1.9(8) . . . . ?
C26 P2 C2 N1 175.5(3) . . . . ?
C26 P2 C20 C21 -162.5(4) . . . . ?
C26 P2 C20 C25 18.6(5) . . . . ?
C26 C27 C28 C29 -0.8(10) . . . . ?
C27 C26 C31 C30 -0.1(9) . . . . ?
C27 C28 C29 C30 0.7(12) . . . . ?
C28 C29 C30 C31 -0.3(13) . . . . ?
C29 C30 C31 C26 0.0(11) . . . . ?
C31 C26 C27 C28 0.5(9) . . . . ?
C32 N3 C36 C35 2.4(6) . . . . ?
C32 N3 C36 C37 -177.5(4) . . . . ?
C32 C33 C34 C35 1.8(8) . . . . ?
C33 C34 C35 C36 -0.5(8) . . . . ?
C33 C34 C35 C42 -178.9(5) . . . . ?
C34 C35 C36 N3 -1.6(7) . . . . ?
C34 C35 C36 C37 178.3(4) . . . . ?
C34 C35 C42 C43 -178.4(5) . . . . ?
C35 C36 C37 N4 -178.5(4) . . . . ?
C35 C36 C37 C38 0.6(6) . . . . ?
C35 C42 C43 C38 -0.5(8) . . . . ?
C36 N3 C32 C33 -1.0(7) . . . . ?
C36 C35 C42 C43 3.3(7) . . . . ?
C36 C37 C38 C39 -178.7(4) . . . . ?
C36 C37 C38 C43 2.1(6) . . . . ?
C37 N4 C41 C40 2.2(8) . . . . ?
C37 C38 C39 C40 1.6(8) . . . . ?
C37 C38 C43 C42 -2.2(7) . . . . ?
C38 C39 C40 C41 -1.7(9) . . . . ?
C39 C38 C43 C42 178.7(5) . . . . ?
C39 C40 C41 N4 -0.2(9) . . . . ?
C41 N4 C37 C36 176.8(4) . . . . ?
C41 N4 C37 C38 -2.3(6) . . . . ?
C42 C35 C36 N3 176.8(4) . . . . ?
C42 C35 C36 C37 -3.2(6) . . . . ?
C43 C38 C39 C40 -179.3(5) . . . . ?
